data_4063461
loop_
_publ_author_name
'Phillips, Andrew D.'
'Zava, Olivier'
'Scopelitti, Rosario'
'Nazarov, Alexey A.'
'Dyson, Paul J.'

_publ_contact_author_address
;Faculte des sciences de base
Institut de Chimie Moleculaire et Biologique
EPFL-BCH, CH-1015 Lausanne, Switzerland 
;
_publ_contact_author_email paul.dyson@epfl.ch
_publ_contact_author_fax '+41 21 69 39885'
_publ_contact_author_name 'Paul J. Dyson'
_publ_contact_author_phone '+41 21 69 39854'
_publ_section_title
;
 Rational Design of Highly Cytotoxic \h6-Arene
 \b-Diketiminato&#x2212;Ruthenium Complexes
;
_journal_issue 2
_journal_name_full Organometallics
_journal_page_first 417
_journal_paper_doi 10.1021/om900991b
_journal_volume 29
_journal_year 2010
_chemical_formula_moiety 'C23 H23 Cl N2 Ru'
_chemical_formula_sum 'C23 H23 Cl N2 Ru'
_chemical_formula_weight 463.95
_chemical_name_common BzRu(Cl)PhNacNac
_chemical_name_systematic
; 
 ? 
;
_space_group_IT_number 61
_symmetry_cell_setting orthorhombic
_symmetry_Int_Tables_number 61
_symmetry_space_group_name_Hall '-P 2ac 2ab'
_symmetry_space_group_name_H-M 'P b c a'
_atom_sites_solution_hydrogens geom
_atom_sites_solution_primary direct
_atom_sites_solution_secondary difmap
_audit_creation_method SHELXL-97
_cell_angle_alpha 90.00
_cell_angle_beta 90.00
_cell_angle_gamma 90.00
_cell_formula_units_Z 8
_cell_length_a 12.0093(5)
_cell_length_b 17.815(3)
_cell_length_c 18.282(4)
_cell_measurement_reflns_used 222
_cell_measurement_temperature 100(2)
_cell_measurement_theta_max 21.550
_cell_measurement_theta_min 3.047
_cell_volume 3911.4(11)
_computing_cell_refinement 'Dirax/lsq (Duisenberg A.J.M., Nonius B.V., 1989-2000)'
_computing_data_collection 'Collect (Hooft, R.W.W., 1998. Nonius B.V., 1997-2000)'
_computing_data_reduction 'EvalCCD (Hooft R.W.W., Nonius B.V., 1998)'
_computing_molecular_graphics 'Diamond 3.2 (Brandenburg, K., Crystal Impact GbR, 2009)'
_computing_structure_refinement 'SHELXL-97 (Sheldrick G.M., Bruker AXS, 1997)'
_computing_structure_solution 'SHELXS-97 (Sheldrick G.M., Bruker AXS, 1990)'
_diffrn_ambient_temperature 100(2)
_diffrn_detector 'Apex II 95mm CCD camera'
_diffrn_detector_area_resol_mean 9.091
_diffrn_measured_fraction_theta_full 0.998
_diffrn_measured_fraction_theta_max 0.998
_diffrn_measurement_device_type 'Bruker-Nonus KappaCCD with \k-goniostat'
_diffrn_measurement_method 'squential \f and \w scans'
_diffrn_radiation_monochromator graphite
_diffrn_radiation_source 'fine-focus sealed tube'
_diffrn_radiation_type MoK\a
_diffrn_radiation_wavelength 0.71073
_diffrn_reflns_av_R_equivalents 0.0657
_diffrn_reflns_av_sigmaI/netI 0.0218
_diffrn_reflns_limit_h_max 14
_diffrn_reflns_limit_h_min -14
_diffrn_reflns_limit_k_max 21
_diffrn_reflns_limit_k_min -21
_diffrn_reflns_limit_l_max 21
_diffrn_reflns_limit_l_min -21
_diffrn_reflns_number 71488
_diffrn_reflns_theta_full 25.00
_diffrn_reflns_theta_max 25.00
_diffrn_reflns_theta_min 3.39
_diffrn_source 'Enraf Nonius FR590'
_diffrn_standards_decay_% 0
_exptl_absorpt_coefficient_mu 0.948
_exptl_absorpt_correction_T_max 0.929
_exptl_absorpt_correction_T_min 0.708
_exptl_absorpt_correction_type multi-scan
_exptl_absorpt_process_details
;
 Bruker Nonius Area Dector Scaling and Absorption Correction
 SADABS 2.10 (Bruker, 2003)
 based on an algorithm described by
 R.H. Blessing, Acta Cryst. (1995), a51, 33-38
;
_exptl_crystal_colour violet
_exptl_crystal_density_diffrn 1.576
_exptl_crystal_density_method 'not measured'
_exptl_crystal_description prism
_exptl_crystal_F_000 1888
_exptl_crystal_size_max 0.389
_exptl_crystal_size_mid 0.264
_exptl_crystal_size_min 0.078
_refine_diff_density_max 0.482
_refine_diff_density_min -0.495
_refine_diff_density_rms 0.083
_refine_ls_extinction_method none
_refine_ls_goodness_of_fit_ref 1.176
_refine_ls_hydrogen_treatment constr
_refine_ls_matrix_type full
_refine_ls_number_parameters 246
_refine_ls_number_reflns 3443
_refine_ls_number_restraints 0
_refine_ls_restrained_S_all 1.176
_refine_ls_R_factor_all 0.0425
_refine_ls_R_factor_gt 0.0251
_refine_ls_shift/su_max 0.001
_refine_ls_shift/su_mean 0.000
_refine_ls_structure_factor_coef Fsqd
_refine_ls_weighting_details 'calc w=1/[\s^2^(Fo^2^)+(0.0129P)^2^+6.6635P] where P=(Fo^2^+2Fc^2^)/3'
_refine_ls_weighting_scheme calc
_refine_ls_wR_factor_gt 0.0495
_refine_ls_wR_factor_ref 0.0575
_reflns_number_gt 2720
_reflns_number_total 3443
_reflns_threshold_expression I>2/s(I)
_cod_data_source_file om900991b_si_001.cif
_cod_data_source_block adp510
_cod_original_cell_volume 3911.4(10)
_cod_database_code 4063461

loop_
_symmetry_equiv_pos_as_xyz
'x, y, z'
'-x+1/2, -y, z+1/2'
'-x, y+1/2, -z+1/2'
'x+1/2, -y+1/2, -z'
'-x, -y, -z'
'x-1/2, y, -z-1/2'
'x, -y-1/2, z-1/2'
'-x-1/2, y-1/2, z'

loop_
_atom_site_label
_atom_site_type_symbol
_atom_site_fract_x
_atom_site_fract_y
_atom_site_fract_z
_atom_site_U_iso_or_equiv
_atom_site_adp_type
_atom_site_occupancy
_atom_site_symmetry_multiplicity
_atom_site_calc_flag
_atom_site_refinement_flags
_atom_site_disorder_assembly
_atom_site_disorder_group
Ru1 Ru 0.404862(18) 0.182344(12) 0.131118(11) 0.01261(7) Uani 1 1 d . . .
Cl1 Cl 0.60171(6) 0.14390(4) 0.13222(4) 0.01837(15) Uani 1 1 d . . .
N1 N 0.42648(18) 0.19434(12) 0.01745(12) 0.0137(5) Uani 1 1 d . . .
N2 N 0.36987(18) 0.06812(12) 0.11380(12) 0.0136(5) Uani 1 1 d . . .
C2 C 0.3785(2) 0.31409(17) -0.04259(14) 0.0185(6) Uani 1 1 d . . .
H2 H 0.3058 0.2957 -0.0524 0.022 Uiso 1 1 calc R . .
C19 C 0.4116(3) 0.21350(16) 0.24833(16) 0.0261(7) Uani 1 1 d . . .
H19 H 0.4571 0.1940 0.2863 0.031 Uiso 1 1 calc R . .
C3 C 0.4081(3) 0.38655(16) -0.06443(15) 0.0224(6) Uani 1 1 d . . .
H3 H 0.3556 0.4173 -0.0892 0.027 Uiso 1 1 calc R . .
C22 C 0.2773(3) 0.26916(16) 0.13299(17) 0.0244(7) Uani 1 1 d . . .
H22 H 0.2332 0.2867 0.0934 0.029 Uiso 1 1 calc R . .
C8 C 0.4373(3) 0.15974(16) -0.11283(14) 0.0198(6) Uani 1 1 d . . .
H8A H 0.3714 0.1840 -0.1339 0.030 Uiso 1 1 calc R . .
H8B H 0.4536 0.1135 -0.1398 0.030 Uiso 1 1 calc R . .
H8C H 0.5011 0.1939 -0.1162 0.030 Uiso 1 1 calc R . .
C6 C 0.5626(2) 0.29642(16) 0.00749(15) 0.0202(7) Uani 1 1 d . . .
H6 H 0.6157 0.2656 0.0316 0.024 Uiso 1 1 calc R . .
C9 C 0.3846(2) 0.06670(16) -0.01810(15) 0.0169(6) Uani 1 1 d . . .
H9 H 0.3777 0.0349 -0.0596 0.020 Uiso 1 1 calc R . .
C7 C 0.4150(2) 0.14094(15) -0.03280(14) 0.0147(6) Uani 1 1 d . . .
C14 C 0.4227(3) -0.03164(16) 0.28966(15) 0.0222(7) Uani 1 1 d . . .
H14 H 0.4835 -0.0415 0.3214 0.027 Uiso 1 1 calc R . .
C10 C 0.3628(2) 0.03286(15) 0.04986(15) 0.0149(6) Uani 1 1 d . . .
C1 C 0.4552(2) 0.26889(15) -0.00648(14) 0.0140(6) Uani 1 1 d . . .
C13 C 0.4397(2) 0.01062(15) 0.22631(15) 0.0183(6) Uani 1 1 d . . .
H13 H 0.5117 0.0295 0.2152 0.022 Uiso 1 1 calc R . .
C16 C 0.2292(3) -0.04409(17) 0.26019(17) 0.0255(7) Uani 1 1 d . . .
H16 H 0.1572 -0.0630 0.2714 0.031 Uiso 1 1 calc R . .
C12 C 0.3504(2) 0.02518(15) 0.17920(15) 0.0164(6) Uani 1 1 d . . .
C5 C 0.5915(3) 0.36876(17) -0.01388(16) 0.0239(7) Uani 1 1 d . . .
H5 H 0.6639 0.3875 -0.0039 0.029 Uiso 1 1 calc R . .
C18 C 0.4501(3) 0.27501(17) 0.20432(16) 0.0251(7) Uani 1 1 d . . .
H18 H 0.5218 0.2959 0.2126 0.030 Uiso 1 1 calc R . .
C20 C 0.3069(3) 0.18265(17) 0.23484(16) 0.0267(7) Uani 1 1 d . . .
H20 H 0.2797 0.1437 0.2655 0.032 Uiso 1 1 calc R . .
C4 C 0.5143(3) 0.41360(17) -0.04992(16) 0.0251(7) Uani 1 1 d . . .
H4 H 0.5342 0.4629 -0.0647 0.030 Uiso 1 1 calc R . .
C17 C 0.2450(2) -0.00137(16) 0.19739(15) 0.0206(6) Uani 1 1 d . . .
H17 H 0.1834 0.0098 0.1667 0.025 Uiso 1 1 calc R . .
C11 C 0.3297(3) -0.04952(16) 0.04658(16) 0.0201(6) Uani 1 1 d . . .
H11A H 0.3634 -0.0764 0.0877 0.030 Uiso 1 1 calc R . .
H11B H 0.3558 -0.0714 0.0005 0.030 Uiso 1 1 calc R . .
H11C H 0.2484 -0.0538 0.0494 0.030 Uiso 1 1 calc R . .
C21 C 0.2401(3) 0.20888(18) 0.17559(17) 0.0277(7) Uani 1 1 d . . .
H21 H 0.1707 0.1856 0.1651 0.033 Uiso 1 1 calc R . .
C15 C 0.3180(3) -0.05938(17) 0.30672(16) 0.0236(7) Uani 1 1 d . . .
H15 H 0.3070 -0.0885 0.3497 0.028 Uiso 1 1 calc R . .
C23 C 0.3813(3) 0.30424(16) 0.14890(16) 0.0248(7) Uani 1 1 d . . .
H23 H 0.4040 0.3473 0.1221 0.030 Uiso 1 1 calc R . .

loop_
_atom_site_aniso_label
_atom_site_aniso_U_11
_atom_site_aniso_U_22
_atom_site_aniso_U_33
_atom_site_aniso_U_23
_atom_site_aniso_U_13
_atom_site_aniso_U_12
Ru1 0.01461(12) 0.01171(11) 0.01153(11) -0.00142(9) 0.00147(9) -0.00081(9)
Cl1 0.0142(3) 0.0236(3) 0.0173(3) 0.0014(3) -0.0016(3) -0.0008(3)
N1 0.0141(13) 0.0139(12) 0.0131(11) 0.0019(9) 0.0011(9) 0.0004(9)
N2 0.0138(12) 0.0134(11) 0.0138(11) 0.0007(9) 0.0015(9) -0.0005(9)
C2 0.0180(16) 0.0214(15) 0.0161(14) -0.0006(12) 0.0011(11) -0.0020(13)
C19 0.044(2) 0.0217(15) 0.0125(13) -0.0054(12) 0.0017(15) 0.0048(16)
C3 0.0281(17) 0.0181(15) 0.0212(15) 0.0030(12) 0.0049(14) 0.0040(14)
C22 0.0281(17) 0.0217(15) 0.0233(15) -0.0059(13) 0.0030(14) 0.0121(13)
C8 0.0294(17) 0.0179(14) 0.0121(14) -0.0008(11) -0.0018(12) -0.0018(12)
C6 0.0189(16) 0.0234(16) 0.0184(15) 0.0024(12) 0.0003(12) -0.0011(12)
C9 0.0186(16) 0.0192(15) 0.0130(13) -0.0028(11) -0.0013(12) 0.0004(12)
C7 0.0128(14) 0.0184(14) 0.0127(13) -0.0019(11) -0.0016(11) 0.0023(12)
C14 0.0288(19) 0.0212(15) 0.0165(14) 0.0015(12) -0.0020(13) 0.0006(13)
C10 0.0099(14) 0.0145(14) 0.0203(15) -0.0015(11) -0.0009(11) 0.0010(11)
C1 0.0188(15) 0.0117(14) 0.0115(13) -0.0009(11) 0.0023(11) -0.0013(12)
C13 0.0192(16) 0.0170(14) 0.0187(15) 0.0000(12) 0.0000(12) -0.0012(12)
C16 0.0227(18) 0.0261(16) 0.0276(17) 0.0037(14) 0.0065(14) -0.0021(14)
C12 0.0213(16) 0.0120(13) 0.0161(14) 0.0003(11) 0.0020(12) 0.0017(12)
C5 0.0224(17) 0.0258(16) 0.0234(15) -0.0012(13) 0.0022(14) -0.0107(14)
C18 0.0298(18) 0.0240(17) 0.0214(16) -0.0126(13) 0.0036(14) -0.0073(15)
C20 0.040(2) 0.0171(14) 0.0228(16) -0.0046(13) 0.0188(14) 0.0022(15)
C4 0.0342(19) 0.0161(15) 0.0249(16) 0.0038(13) 0.0089(14) -0.0064(14)
C17 0.0175(16) 0.0208(15) 0.0235(14) 0.0023(13) 0.0001(13) -0.0007(13)
C11 0.0219(16) 0.0162(15) 0.0220(15) -0.0020(12) 0.0014(13) -0.0036(13)
C21 0.0215(17) 0.0259(17) 0.0358(18) -0.0107(14) 0.0128(14) 0.0011(13)
C15 0.0311(18) 0.0207(16) 0.0191(15) 0.0053(12) 0.0052(13) 0.0004(14)
C23 0.038(2) 0.0131(14) 0.0238(16) -0.0068(12) 0.0103(14) 0.0011(13)

loop_
_atom_type_symbol
_atom_type_description
_atom_type_scat_dispersion_real
_atom_type_scat_dispersion_imag
_atom_type_scat_source
C C 0.0033 0.0016 'International Tables Vol C Tables 4.2.6.8 and 6.1.1.4'
H H 0.0000 0.0000 'International Tables Vol C Tables 4.2.6.8 and 6.1.1.4'
N N 0.0061 0.0033 'International Tables Vol C Tables 4.2.6.8 and 6.1.1.4'
Cl Cl 0.1484 0.1585 'International Tables Vol C Tables 4.2.6.8 and 6.1.1.4'
Ru Ru -1.2594 0.8363 'International Tables Vol C Tables 4.2.6.8 and 6.1.1.4'

loop_
_geom_angle_atom_site_label_1
_geom_angle_atom_site_label_2
_geom_angle_atom_site_label_3
_geom_angle
_geom_angle_site_symmetry_1
_geom_angle_site_symmetry_3
_geom_angle_publ_flag
N2 Ru1 N1 88.52(8) . . ?
N2 Ru1 C22 123.33(10) . . ?
N1 Ru1 C22 91.73(10) . . ?
N2 Ru1 C21 94.83(10) . . ?
N1 Ru1 C21 117.12(11) . . ?
C22 Ru1 C21 37.38(11) . . ?
N2 Ru1 C18 150.47(10) . . ?
N1 Ru1 C18 119.69(10) . . ?
C22 Ru1 C18 68.29(12) . . ?
C21 Ru1 C18 80.51(12) . . ?
N2 Ru1 C23 161.11(10) . . ?
N1 Ru1 C23 93.51(10) . . ?
C22 Ru1 C23 37.89(11) . . ?
C21 Ru1 C23 67.56(12) . . ?
C18 Ru1 C23 37.25(12) . . ?
N2 Ru1 C19 113.30(10) . . ?
N1 Ru1 C19 157.68(10) . . ?
C22 Ru1 C19 80.35(12) . . ?
C21 Ru1 C19 67.66(13) . . ?
C18 Ru1 C19 38.02(11) . . ?
C23 Ru1 C19 67.47(11) . . ?
N2 Ru1 C20 91.43(10) . . ?
N1 Ru1 C20 154.64(11) . . ?
C22 Ru1 C20 67.29(12) . . ?
C21 Ru1 C20 37.63(12) . . ?
C18 Ru1 C20 67.07(12) . . ?
C23 Ru1 C20 78.78(11) . . ?
C19 Ru1 C20 36.54(12) . . ?
N2 Ru1 Cl1 85.64(6) . . ?
N1 Ru1 Cl1 85.29(6) . . ?
C22 Ru1 Cl1 150.85(8) . . ?
C21 Ru1 Cl1 157.60(9) . . ?
C18 Ru1 Cl1 88.08(9) . . ?
C23 Ru1 Cl1 113.25(9) . . ?
C19 Ru1 Cl1 91.54(9) . . ?
C20 Ru1 Cl1 120.01(9) . . ?
C7 N1 C1 118.3(2) . . ?
C7 N1 Ru1 126.64(18) . . ?
C1 N1 Ru1 115.02(16) . . ?
C10 N2 C12 118.0(2) . . ?
C10 N2 Ru1 127.04(18) . . ?
C12 N2 Ru1 114.97(17) . . ?
C1 C2 C3 120.2(3) . . ?
C1 C2 H2 119.9 . . ?
C3 C2 H2 119.9 . . ?
C20 C19 C18 119.5(3) . . ?
C20 C19 Ru1 72.37(17) . . ?
C18 C19 Ru1 70.18(16) . . ?
C20 C19 H19 120.3 . . ?
C18 C19 H19 120.3 . . ?
Ru1 C19 H19 129.6 . . ?
C4 C3 C2 119.9(3) . . ?
C4 C3 H3 120.0 . . ?
C2 C3 H3 120.0 . . ?
C21 C22 C23 120.2(3) . . ?
C21 C22 Ru1 71.85(17) . . ?
C23 C22 Ru1 72.45(17) . . ?
C21 C22 H22 119.9 . . ?
C23 C22 H22 119.9 . . ?
Ru1 C22 H22 127.9 . . ?
C7 C8 H8A 109.5 . . ?
C7 C8 H8B 109.5 . . ?
H8A C8 H8B 109.5 . . ?
C7 C8 H8C 109.5 . . ?
H8A C8 H8C 109.5 . . ?
H8B C8 H8C 109.5 . . ?
C5 C6 C1 120.1(3) . . ?
C5 C6 H6 119.9 . . ?
C1 C6 H6 119.9 . . ?
C7 C9 C10 128.6(3) . . ?
C7 C9 H9 115.7 . . ?
C10 C9 H9 115.7 . . ?
N1 C7 C9 124.8(2) . . ?
N1 C7 C8 119.2(2) . . ?
C9 C7 C8 116.0(2) . . ?
C15 C14 C13 120.8(3) . . ?
C15 C14 H14 119.6 . . ?
C13 C14 H14 119.6 . . ?
N2 C10 C9 124.2(3) . . ?
N2 C10 C11 120.4(2) . . ?
C9 C10 C11 115.3(2) . . ?
C2 C1 C6 119.5(3) . . ?
C2 C1 N1 121.3(3) . . ?
C6 C1 N1 119.1(2) . . ?
C14 C13 C12 119.9(3) . . ?
C14 C13 H13 120.1 . . ?
C12 C13 H13 120.1 . . ?
C17 C16 C15 120.5(3) . . ?
C17 C16 H16 119.7 . . ?
C15 C16 H16 119.7 . . ?
C17 C12 C13 119.1(3) . . ?
C17 C12 N2 121.8(3) . . ?
C13 C12 N2 119.0(3) . . ?
C4 C5 C6 120.0(3) . . ?
C4 C5 H5 120.0 . . ?
C6 C5 H5 120.0 . . ?
C23 C18 C19 119.7(3) . . ?
C23 C18 Ru1 72.16(16) . . ?
C19 C18 Ru1 71.80(17) . . ?
C23 C18 H18 120.1 . . ?
C19 C18 H18 120.1 . . ?
Ru1 C18 H18 128.0 . . ?
C19 C20 C21 120.8(3) . . ?
C19 C20 Ru1 71.09(17) . . ?
C21 C20 Ru1 69.65(16) . . ?
C19 C20 H20 119.6 . . ?
C21 C20 H20 119.6 . . ?
Ru1 C20 H20 132.9 . . ?
C3 C4 C5 120.2(3) . . ?
C3 C4 H4 119.9 . . ?
C5 C4 H4 119.9 . . ?
C16 C17 C12 120.5(3) . . ?
C16 C17 H17 119.8 . . ?
C12 C17 H17 119.8 . . ?
C10 C11 H11A 109.5 . . ?
C10 C11 H11B 109.5 . . ?
H11A C11 H11B 109.5 . . ?
C10 C11 H11C 109.5 . . ?
H11A C11 H11C 109.5 . . ?
H11B C11 H11C 109.5 . . ?
C22 C21 C20 119.6(3) . . ?
C22 C21 Ru1 70.77(17) . . ?
C20 C21 Ru1 72.72(18) . . ?
C22 C21 H21 120.2 . . ?
C20 C21 H21 120.2 . . ?
Ru1 C21 H21 128.5 . . ?
C14 C15 C16 119.2(3) . . ?
C14 C15 H15 120.4 . . ?
C16 C15 H15 120.4 . . ?
C18 C23 C22 119.9(3) . . ?
C18 C23 Ru1 70.59(17) . . ?
C22 C23 Ru1 69.66(16) . . ?
C18 C23 H23 120.0 . . ?
C22 C23 H23 120.0 . . ?
Ru1 C23 H23 132.8 . . ?

loop_
_geom_bond_atom_site_label_1
_geom_bond_atom_site_label_2
_geom_bond_distance
_geom_bond_site_symmetry_2
_geom_bond_publ_flag
Ru1 N2 2.102(2) . ?
Ru1 N1 2.105(2) . ?
Ru1 C22 2.177(3) . ?
Ru1 C21 2.191(3) . ?
Ru1 C18 2.194(3) . ?
Ru1 C23 2.214(3) . ?
Ru1 C19 2.215(3) . ?
Ru1 C20 2.232(3) . ?
Ru1 Cl1 2.4613(7) . ?
N1 C7 1.330(3) . ?
N1 C1 1.440(3) . ?
N2 C10 1.330(3) . ?
N2 C12 1.439(3) . ?
C2 C1 1.390(4) . ?
C2 C3 1.397(4) . ?
C2 H2 0.9500 . ?
C19 C20 1.394(5) . ?
C19 C18 1.436(4) . ?
C19 H19 0.9500 . ?
C3 C4 1.389(4) . ?
C3 H3 0.9500 . ?
C22 C21 1.400(4) . ?
C22 C23 1.426(4) . ?
C22 H22 0.9500 . ?
C8 C7 1.525(4) . ?
C8 H8A 0.9800 . ?
C8 H8B 0.9800 . ?
C8 H8C 0.9800 . ?
C6 C5 1.391(4) . ?
C6 C1 1.404(4) . ?
C6 H6 0.9500 . ?
C9 C7 1.398(4) . ?
C9 C10 1.405(4) . ?
C9 H9 0.9500 . ?
C14 C15 1.387(4) . ?
C14 C13 1.396(4) . ?
C14 H14 0.9500 . ?
C10 C11 1.522(4) . ?
C13 C12 1.400(4) . ?
C13 H13 0.9500 . ?
C16 C17 1.390(4) . ?
C16 C15 1.391(4) . ?
C16 H16 0.9500 . ?
C12 C17 1.391(4) . ?
C5 C4 1.390(4) . ?
C5 H5 0.9500 . ?
C18 C23 1.408(4) . ?
C18 H18 0.9500 . ?
C20 C21 1.427(5) . ?
C20 H20 0.9500 . ?
C4 H4 0.9500 . ?
C17 H17 0.9500 . ?
C11 H11A 0.9800 . ?
C11 H11B 0.9800 . ?
C11 H11C 0.9800 . ?
C21 H21 0.9500 . ?
C15 H15 0.9500 . ?
C23 H23 0.9500 . ?

loop_
_geom_torsion_atom_site_label_1
_geom_torsion_atom_site_label_2
_geom_torsion_atom_site_label_3
_geom_torsion_atom_site_label_4
_geom_torsion
_geom_torsion_site_symmetry_1
_geom_torsion_site_symmetry_2
_geom_torsion_site_symmetry_3
_geom_torsion_site_symmetry_4
_geom_torsion_publ_flag
N2 Ru1 N1 C7 1.0(2) . . . . ?
C22 Ru1 N1 C7 -122.3(2) . . . . ?
C21 Ru1 N1 C7 -93.6(2) . . . . ?
C18 Ru1 N1 C7 171.8(2) . . . . ?
C23 Ru1 N1 C7 -160.2(2) . . . . ?
C19 Ru1 N1 C7 169.3(3) . . . . ?
C20 Ru1 N1 C7 -89.2(3) . . . . ?
Cl1 Ru1 N1 C7 86.8(2) . . . . ?
N2 Ru1 N1 C1 -179.79(19) . . . . ?
C22 Ru1 N1 C1 56.9(2) . . . . ?
C21 Ru1 N1 C1 85.5(2) . . . . ?
C18 Ru1 N1 C1 -9.0(2) . . . . ?
C23 Ru1 N1 C1 19.0(2) . . . . ?
C19 Ru1 N1 C1 -11.5(4) . . . . ?
C20 Ru1 N1 C1 90.0(3) . . . . ?
Cl1 Ru1 N1 C1 -94.05(18) . . . . ?
N1 Ru1 N2 C10 -3.4(2) . . . . ?
C22 Ru1 N2 C10 87.7(2) . . . . ?
C21 Ru1 N2 C10 113.7(2) . . . . ?
C18 Ru1 N2 C10 -167.0(2) . . . . ?
C23 Ru1 N2 C10 93.2(4) . . . . ?
C19 Ru1 N2 C10 -178.5(2) . . . . ?
C20 Ru1 N2 C10 151.3(2) . . . . ?
Cl1 Ru1 N2 C10 -88.7(2) . . . . ?
N1 Ru1 N2 C12 177.52(19) . . . . ?
C22 Ru1 N2 C12 -91.4(2) . . . . ?
C21 Ru1 N2 C12 -65.4(2) . . . . ?
C18 Ru1 N2 C12 13.8(3) . . . . ?
C23 Ru1 N2 C12 -86.0(4) . . . . ?
C19 Ru1 N2 C12 2.3(2) . . . . ?
C20 Ru1 N2 C12 -27.9(2) . . . . ?
Cl1 Ru1 N2 C12 92.13(18) . . . . ?
N2 Ru1 C19 C20 -57.6(2) . . . . ?
N1 Ru1 C19 C20 135.2(3) . . . . ?
C22 Ru1 C19 C20 64.64(19) . . . . ?
C21 Ru1 C19 C20 27.92(18) . . . . ?
C18 Ru1 C19 C20 131.6(3) . . . . ?
C23 Ru1 C19 C20 101.9(2) . . . . ?
Cl1 Ru1 C19 C20 -143.52(17) . . . . ?
N2 Ru1 C19 C18 170.81(17) . . . . ?
N1 Ru1 C19 C18 3.6(4) . . . . ?
C22 Ru1 C19 C18 -66.9(2) . . . . ?
C21 Ru1 C19 C18 -103.7(2) . . . . ?
C23 Ru1 C19 C18 -29.70(19) . . . . ?
C20 Ru1 C19 C18 -131.6(3) . . . . ?
Cl1 Ru1 C19 C18 84.90(19) . . . . ?
C1 C2 C3 C4 -0.1(4) . . . . ?
N2 Ru1 C22 C21 46.0(2) . . . . ?
N1 Ru1 C22 C21 135.36(18) . . . . ?
C18 Ru1 C22 C21 -103.2(2) . . . . ?
C23 Ru1 C22 C21 -131.2(3) . . . . ?
C19 Ru1 C22 C21 -65.63(19) . . . . ?
C20 Ru1 C22 C21 -29.96(18) . . . . ?
Cl1 Ru1 C22 C21 -141.22(17) . . . . ?
N2 Ru1 C22 C23 177.14(15) . . . . ?
N1 Ru1 C22 C23 -93.48(18) . . . . ?
C21 Ru1 C22 C23 131.2(3) . . . . ?
C18 Ru1 C22 C23 27.94(17) . . . . ?
C19 Ru1 C22 C23 65.52(18) . . . . ?
C20 Ru1 C22 C23 101.2(2) . . . . ?
Cl1 Ru1 C22 C23 -10.1(3) . . . . ?
C1 N1 C7 C9 -178.2(3) . . . . ?
Ru1 N1 C7 C9 0.9(4) . . . . ?
C1 N1 C7 C8 2.5(4) . . . . ?
Ru1 N1 C7 C8 -178.35(19) . . . . ?
C10 C9 C7 N1 -1.6(5) . . . . ?
C10 C9 C7 C8 177.7(3) . . . . ?
C12 N2 C10 C9 -177.0(3) . . . . ?
Ru1 N2 C10 C9 3.9(4) . . . . ?
C12 N2 C10 C11 2.9(4) . . . . ?
Ru1 N2 C10 C11 -176.24(19) . . . . ?
C7 C9 C10 N2 -1.0(5) . . . . ?
C7 C9 C10 C11 179.1(3) . . . . ?
C3 C2 C1 C6 -0.4(4) . . . . ?
C3 C2 C1 N1 179.2(2) . . . . ?
C5 C6 C1 C2 0.8(4) . . . . ?
C5 C6 C1 N1 -178.8(2) . . . . ?
C7 N1 C1 C2 72.3(3) . . . . ?
Ru1 N1 C1 C2 -107.0(2) . . . . ?
C7 N1 C1 C6 -108.2(3) . . . . ?
Ru1 N1 C1 C6 72.6(3) . . . . ?
C15 C14 C13 C12 -0.2(4) . . . . ?
C14 C13 C12 C17 1.6(4) . . . . ?
C14 C13 C12 N2 -179.3(2) . . . . ?
C10 N2 C12 C17 -70.1(3) . . . . ?
Ru1 N2 C12 C17 109.1(3) . . . . ?
C10 N2 C12 C13 110.8(3) . . . . ?
Ru1 N2 C12 C13 -70.0(3) . . . . ?
C1 C6 C5 C4 -0.8(4) . . . . ?
C20 C19 C18 C23 1.0(4) . . . . ?
Ru1 C19 C18 C23 56.0(2) . . . . ?
C20 C19 C18 Ru1 -55.0(2) . . . . ?
N2 Ru1 C18 C23 -148.2(2) . . . . ?
N1 Ru1 C18 C23 50.7(2) . . . . ?
C22 Ru1 C18 C23 -28.38(18) . . . . ?
C21 Ru1 C18 C23 -65.20(19) . . . . ?
C19 Ru1 C18 C23 -130.9(3) . . . . ?
C20 Ru1 C18 C23 -102.0(2) . . . . ?
Cl1 Ru1 C18 C23 134.15(18) . . . . ?
N2 Ru1 C18 C19 -17.3(3) . . . . ?
N1 Ru1 C18 C19 -178.43(17) . . . . ?
C22 Ru1 C18 C19 102.5(2) . . . . ?
C21 Ru1 C18 C19 65.7(2) . . . . ?
C23 Ru1 C18 C19 130.9(3) . . . . ?
C20 Ru1 C18 C19 28.92(19) . . . . ?
Cl1 Ru1 C18 C19 -94.96(19) . . . . ?
C18 C19 C20 C21 3.2(4) . . . . ?
Ru1 C19 C20 C21 -50.8(2) . . . . ?
C18 C19 C20 Ru1 54.0(2) . . . . ?
N2 Ru1 C20 C19 129.12(18) . . . . ?
N1 Ru1 C20 C19 -141.3(2) . . . . ?
C22 Ru1 C20 C19 -105.0(2) . . . . ?
C21 Ru1 C20 C19 -134.8(3) . . . . ?
C18 Ru1 C20 C19 -30.02(18) . . . . ?
C23 Ru1 C20 C19 -67.15(19) . . . . ?
Cl1 Ru1 C20 C19 43.3(2) . . . . ?
N2 Ru1 C20 C21 -96.06(18) . . . . ?
N1 Ru1 C20 C21 -6.5(3) . . . . ?
C22 Ru1 C20 C21 29.77(18) . . . . ?
C18 Ru1 C20 C21 104.8(2) . . . . ?
C23 Ru1 C20 C21 67.67(19) . . . . ?
C19 Ru1 C20 C21 134.8(3) . . . . ?
Cl1 Ru1 C20 C21 178.16(15) . . . . ?
C2 C3 C4 C5 0.2(4) . . . . ?
C6 C5 C4 C3 0.3(4) . . . . ?
C15 C16 C17 C12 1.6(5) . . . . ?
C13 C12 C17 C16 -2.3(4) . . . . ?
N2 C12 C17 C16 178.6(3) . . . . ?
C23 C22 C21 C20 -0.2(4) . . . . ?
Ru1 C22 C21 C20 55.9(2) . . . . ?
C23 C22 C21 Ru1 -56.1(2) . . . . ?
C19 C20 C21 C22 -3.6(4) . . . . ?
Ru1 C20 C21 C22 -55.0(2) . . . . ?
C19 C20 C21 Ru1 51.4(3) . . . . ?
N2 Ru1 C21 C22 -142.91(18) . . . . ?
N1 Ru1 C21 C22 -52.1(2) . . . . ?
C18 Ru1 C21 C22 66.49(19) . . . . ?
C23 Ru1 C21 C22 30.02(18) . . . . ?
C19 Ru1 C21 C22 103.9(2) . . . . ?
C20 Ru1 C21 C22 131.0(3) . . . . ?
Cl1 Ru1 C21 C22 126.8(2) . . . . ?
N2 Ru1 C21 C20 86.07(18) . . . . ?
N1 Ru1 C21 C20 176.88(16) . . . . ?
C22 Ru1 C21 C20 -131.0(3) . . . . ?
C18 Ru1 C21 C20 -64.52(19) . . . . ?
C23 Ru1 C21 C20 -101.0(2) . . . . ?
C19 Ru1 C21 C20 -27.17(17) . . . . ?
Cl1 Ru1 C21 C20 -4.2(3) . . . . ?
C13 C14 C15 C16 -0.5(4) . . . . ?
C17 C16 C15 C14 -0.2(5) . . . . ?
C19 C18 C23 C22 -4.7(4) . . . . ?
Ru1 C18 C23 C22 51.1(2) . . . . ?
C19 C18 C23 Ru1 -55.8(2) . . . . ?
C21 C22 C23 C18 4.3(4) . . . . ?
Ru1 C22 C23 C18 -51.5(2) . . . . ?
C21 C22 C23 Ru1 55.8(2) . . . . ?
N2 Ru1 C23 C18 126.6(3) . . . . ?
N1 Ru1 C23 C18 -137.67(18) . . . . ?
C22 Ru1 C23 C18 134.0(3) . . . . ?
C21 Ru1 C23 C18 104.4(2) . . . . ?
C19 Ru1 C23 C18 30.27(19) . . . . ?
C20 Ru1 C23 C18 66.71(19) . . . . ?
Cl1 Ru1 C23 C18 -51.30(19) . . . . ?
N2 Ru1 C23 C22 -7.4(4) . . . . ?
N1 Ru1 C23 C22 88.31(18) . . . . ?
C21 Ru1 C23 C22 -29.64(18) . . . . ?
C18 Ru1 C23 C22 -134.0(3) . . . . ?
C19 Ru1 C23 C22 -103.7(2) . . . . ?
C20 Ru1 C23 C22 -67.30(19) . . . . ?
Cl1 Ru1 C23 C22 174.68(15) . . . . ?
